data_7157560
loop_
_publ_author_name
'Zhang, Heng'
'Yu, Yinghua'
'Huang, Xueliang'

_publ_section_title
;
 Facile access to 2,2-diaryl 2H-chromenes through a palladium-catalyzed
 cascade reaction of ortho-vinyl bromobenzenes with N-tosylhydrazones.
;
_journal_issue 27
_journal_name_full 'Organic &amp; biomolecular chemistry'
_journal_page_first 5115
_journal_page_last 5119
_journal_paper_doi 10.1039/d0ob00978d
_journal_volume 18
_journal_year 2020
_chemical_formula_sum 'C25 H17 Br O'
_chemical_formula_weight 413.30
_space_group_IT_number 14
_space_group_name_Hall '-P 2ybc'
_space_group_name_H-M_alt 'P 1 21/c 1'
_symmetry_cell_setting monoclinic
_symmetry_space_group_name_H-M 'P 1 21/c 1'
_atom_sites_solution_hydrogens geom
_atom_sites_solution_primary direct
_atom_sites_solution_secondary difmap
_audit_creation_method SHELXL-97
_audit_update_record
;
2020-01-04 deposited with the CCDC.	2020-06-22 downloaded from the CCDC.
;
_cell_angle_alpha 90.00
_cell_angle_beta 101.81(3)
_cell_angle_gamma 90.00
_cell_formula_units_Z 4
_cell_length_a 16.940(3)
_cell_length_b 10.721(2)
_cell_length_c 10.610(2)
_cell_measurement_reflns_used 5135
_cell_measurement_temperature 153(2)
_cell_measurement_theta_max 27.4662
_cell_measurement_theta_min 3.1009
_cell_volume 1886.1(6)
_computing_structure_refinement 'SHELXL-97 (Sheldrick, 1997)'
_computing_structure_solution 'SHELXS-97 (Sheldrick, 1990)'
_diffrn_ambient_temperature 153(2)
_diffrn_measured_fraction_theta_full 0.996
_diffrn_measured_fraction_theta_max 0.996
_diffrn_measurement_device_type 'Bruker P4'
_diffrn_measurement_method '\w scans'
_diffrn_radiation_monochromator graphite
_diffrn_radiation_source 'fine-focus sealed tube'
_diffrn_radiation_type MoK\a
_diffrn_radiation_wavelength 0.71073
_diffrn_reflns_av_R_equivalents 0.0329
_diffrn_reflns_av_sigmaI/netI 0.0368
_diffrn_reflns_limit_h_max 20
_diffrn_reflns_limit_h_min -21
_diffrn_reflns_limit_k_max 13
_diffrn_reflns_limit_k_min -13
_diffrn_reflns_limit_l_max 13
_diffrn_reflns_limit_l_min -11
_diffrn_reflns_number 15300
_diffrn_reflns_theta_full 27.48
_diffrn_reflns_theta_max 27.48
_diffrn_reflns_theta_min 3.11
_exptl_absorpt_coefficient_mu 2.191
_exptl_absorpt_correction_type none
_exptl_crystal_colour White
_exptl_crystal_density_diffrn 1.455
_exptl_crystal_density_method 'not measured'
_exptl_crystal_description Prism
_exptl_crystal_F_000 840
_exptl_crystal_size_max 0.28
_exptl_crystal_size_mid 0.25
_exptl_crystal_size_min 0.23
_refine_diff_density_max 0.351
_refine_diff_density_min -0.497
_refine_diff_density_rms 0.048
_refine_ls_extinction_method none
_refine_ls_goodness_of_fit_ref 0.933
_refine_ls_hydrogen_treatment mixed
_refine_ls_matrix_type full
_refine_ls_number_parameters 244
_refine_ls_number_reflns 4305
_refine_ls_number_restraints 0
_refine_ls_restrained_S_all 0.933
_refine_ls_R_factor_all 0.0601
_refine_ls_R_factor_gt 0.0361
_refine_ls_shift/su_max 0.001
_refine_ls_shift/su_mean 0.000
_refine_ls_structure_factor_coef Fsqd
_refine_ls_weighting_details 'calc w=1/[\s^2^(Fo^2^)+(0.0457P)^2^+0.0000P] where P=(Fo^2^+2Fc^2^)/3'
_refine_ls_weighting_scheme calc
_refine_ls_wR_factor_gt 0.0855
_refine_ls_wR_factor_ref 0.0952
_reflns_number_gt 2699
_reflns_number_total 4305
_reflns_threshold_expression >2sigma(I)
_cod_data_source_file d0ob00978d2.cif
_cod_data_source_block a
_cod_depositor_comments
;
The following automatic conversions were performed:

data item '_symmetry_cell_setting' value 'Monoclinic' was changed to
'monoclinic' in accordance with the
/home/data/users/saulius/crontab/automatic-downloads/rss-feeds/RSC/lib/dictionaries/cif_core.dic
dictionary named 'cif_core.dic' version 2.4.2 last updated on
2011-04-26.

Automatic conversion script
Id: cif_fix_values 7556 2019-12-06 15:28:31Z antanas 

 Adding full bibliography for 7157557--7157560.cif.
;
_cod_original_sg_symbol_H-M 'P2(1)/c  '
_cod_database_code 7157560

loop_
_symmetry_equiv_pos_as_xyz
'x, y, z'
'-x, y+1/2, -z+1/2'
'-x, -y, -z'
'x, -y-1/2, z-1/2'

loop_
_atom_site_label
_atom_site_type_symbol
_atom_site_fract_x
_atom_site_fract_y
_atom_site_fract_z
_atom_site_U_iso_or_equiv
_atom_site_adp_type
_atom_site_occupancy
_atom_site_symmetry_multiplicity
_atom_site_calc_flag
_atom_site_refinement_flags
_atom_site_disorder_assembly
_atom_site_disorder_group
Br1 Br 0.008963(17) 0.99444(2) 0.32273(2) 0.07234(13) Uani 1 1 d . . .
O1 O 0.17611(9) 0.65150(13) 0.14106(12) 0.0507(4) Uani 1 1 d . . .
C2 C 0.36555(16) 0.3223(3) 0.3234(2) 0.0751(7) Uani 1 1 d . . .
H2 H 0.3707 0.2373 0.3404 0.090 Uiso 1 1 calc R . .
C3 C 0.39812(15) 0.4054(3) 0.4164(2) 0.0702(7) Uani 1 1 d . . .
H3 H 0.4252 0.3775 0.4966 0.084 Uiso 1 1 calc R . .
C4 C 0.39074(16) 0.5306(3) 0.3911(2) 0.0620(7) Uani 1 1 d . . .
H4 H 0.4130 0.5877 0.4545 0.074 Uiso 1 1 calc R . .
C5 C 0.35038(13) 0.5730(2) 0.27204(19) 0.0531(5) Uani 1 1 d . . .
H5 H 0.3462 0.6582 0.2559 0.064 Uiso 1 1 calc R . .
C6 C 0.31603(14) 0.48912(19) 0.1763(2) 0.0456(5) Uani 1 1 d . . .
C7 C 0.27158(14) 0.5342(2) 0.04426(19) 0.0488(5) Uani 1 1 d . . .
H7 H 0.2317 0.4702 0.0097 0.059 Uiso 1 1 calc R . .
C8 C 0.32652(14) 0.5493(2) -0.05127(18) 0.0488(5) Uani 1 1 d . . .
C9 C 0.30066(17) 0.5117(2) -0.1781(2) 0.0607(7) Uani 1 1 d . . .
H9 H 0.2499 0.4759 -0.2036 0.073 Uiso 1 1 calc R . .
C10 C 0.3490(2) 0.5266(3) -0.2670(2) 0.0749(8) Uani 1 1 d . . .
H10 H 0.3304 0.5013 -0.3517 0.090 Uiso 1 1 calc R . .
C11 C 0.42408(19) 0.5784(3) -0.2318(2) 0.0763(8) Uani 1 1 d . . .
H11 H 0.4569 0.5869 -0.2917 0.092 Uiso 1 1 calc R . .
C12 C 0.45083(16) 0.6181(3) -0.1060(2) 0.0729(7) Uani 1 1 d . . .
H12 H 0.5015 0.6545 -0.0812 0.087 Uiso 1 1 calc R . .
C13 C 0.40197(15) 0.6035(2) -0.0178(2) 0.0641(7) Uani 1 1 d . . .
H13 H 0.4203 0.6307 0.0664 0.077 Uiso 1 1 calc R . .
C14 C 0.22648(12) 0.6527(2) 0.05260(17) 0.0474(5) Uani 1 1 d . . .
C15 C 0.22461(13) 0.7645(2) -0.00529(17) 0.0491(5) Uani 1 1 d . . .
H15 H 0.2529 0.7871 -0.0682 0.059 Uiso 1 1 calc R . .
C25 C 0.14723(13) 0.9700(2) 0.03459(19) 0.0492(5) Uani 1 1 d . . .
C16 C 0.17075(12) 0.8429(2) 0.04820(17) 0.0462(5) Uani 1 1 d . . .
C24 C 0.17297(15) 1.0512(2) -0.0533(2) 0.0595(6) Uani 1 1 d . . .
H24 H 0.2046 1.0207 -0.1084 0.071 Uiso 1 1 calc R . .
C17 C 0.14362(12) 0.7694(2) 0.13666(18) 0.0463(5) Uani 1 1 d . . .
C23 C 0.15188(15) 1.1747(3) -0.0585(2) 0.0711(7) Uani 1 1 d . . .
H23 H 0.1695 1.2274 -0.1168 0.085 Uiso 1 1 calc R . .
C18 C 0.09454(12) 0.8120(2) 0.21844(19) 0.0507(5) Uani 1 1 d . . .
H18 H 0.0776 0.7594 0.2774 0.061 Uiso 1 1 calc R . .
C22 C 0.10406(16) 1.2222(2) 0.0232(2) 0.0733(7) Uani 1 1 d . . .
H22 H 0.0902 1.3062 0.0192 0.088 Uiso 1 1 calc R . .
C19 C 0.07286(13) 0.9340(2) 0.20762(19) 0.0505(5) Uani 1 1 d . . .
C21 C 0.07751(14) 1.1456(2) 0.1090(2) 0.0632(6) Uani 1 1 d . . .
H21 H 0.0456 1.1785 0.1626 0.076 Uiso 1 1 calc R . .
C20 C 0.09752(13) 1.0177(2) 0.11780(19) 0.0483(5) Uani 1 1 d . . .
C1 C 0.32462(15) 0.3629(2) 0.2032(2) 0.0634(6) Uani 1 1 d . . .
H1 H 0.3029 0.3049 0.1405 0.076 Uiso 1 1 calc R . .

loop_
_atom_site_aniso_label
_atom_site_aniso_U_11
_atom_site_aniso_U_22
_atom_site_aniso_U_33
_atom_site_aniso_U_23
_atom_site_aniso_U_13
_atom_site_aniso_U_12
Br1 0.0791(2) 0.0688(2) 0.0811(2) -0.01401(12) 0.04450(16) 0.00344(13)
O1 0.0514(9) 0.0484(9) 0.0586(8) 0.0029(6) 0.0257(7) 0.0040(7)
C2 0.086(2) 0.0563(18) 0.0848(17) 0.0210(13) 0.0228(15) 0.0100(14)
C3 0.0685(18) 0.082(2) 0.0624(14) 0.0167(14) 0.0173(13) 0.0120(15)
C4 0.0613(16) 0.077(2) 0.0504(13) -0.0019(11) 0.0176(12) 0.0028(13)
C5 0.0598(15) 0.0503(14) 0.0529(12) -0.0009(10) 0.0201(11) 0.0010(11)
C6 0.0490(13) 0.0446(13) 0.0484(11) -0.0002(8) 0.0219(10) 0.0012(9)
C7 0.0483(13) 0.0493(14) 0.0506(12) -0.0071(9) 0.0143(10) -0.0017(10)
C8 0.0517(14) 0.0499(14) 0.0467(11) -0.0023(9) 0.0150(10) 0.0106(10)
C9 0.0632(17) 0.0713(18) 0.0481(13) -0.0053(10) 0.0122(12) 0.0120(12)
C10 0.084(2) 0.098(2) 0.0473(13) -0.0012(12) 0.0237(14) 0.0186(16)
C11 0.085(2) 0.091(2) 0.0643(16) 0.0156(14) 0.0417(15) 0.0288(17)
C12 0.0604(17) 0.089(2) 0.0755(16) 0.0075(14) 0.0279(13) 0.0034(14)
C13 0.0658(17) 0.0775(19) 0.0535(12) -0.0035(11) 0.0224(12) -0.0014(13)
C14 0.0465(13) 0.0533(14) 0.0458(10) -0.0020(9) 0.0175(9) 0.0028(10)
C15 0.0519(13) 0.0552(14) 0.0441(11) 0.0024(9) 0.0190(9) 0.0044(10)
C25 0.0466(13) 0.0536(15) 0.0470(11) 0.0001(9) 0.0089(10) 0.0022(10)
C16 0.0458(13) 0.0492(14) 0.0447(10) -0.0003(9) 0.0117(9) 0.0031(9)
C24 0.0633(16) 0.0624(16) 0.0552(13) 0.0105(11) 0.0181(11) 0.0073(12)
C17 0.0451(13) 0.0458(13) 0.0500(11) -0.0014(9) 0.0140(9) 0.0034(9)
C23 0.0800(19) 0.0605(18) 0.0750(16) 0.0193(12) 0.0209(14) 0.0048(14)
C18 0.0453(13) 0.0581(15) 0.0533(11) -0.0012(10) 0.0205(10) -0.0009(10)
C22 0.0764(19) 0.0497(17) 0.0939(18) 0.0106(13) 0.0182(15) 0.0142(13)
C19 0.0441(13) 0.0566(15) 0.0527(12) -0.0065(10) 0.0146(10) 0.0023(10)
C21 0.0596(16) 0.0575(17) 0.0736(15) -0.0034(12) 0.0158(12) 0.0114(12)
C20 0.0410(12) 0.0522(15) 0.0516(12) -0.0032(9) 0.0088(10) 0.0041(9)
C1 0.0735(18) 0.0473(15) 0.0732(14) -0.0013(11) 0.0234(13) -0.0002(12)

loop_
_atom_type_symbol
_atom_type_description
_atom_type_scat_dispersion_real
_atom_type_scat_dispersion_imag
_atom_type_scat_source
C C 0.0033 0.0016 'International Tables Vol C Tables 4.2.6.8 and 6.1.1.4'
H H 0.0000 0.0000 'International Tables Vol C Tables 4.2.6.8 and 6.1.1.4'
O O 0.0106 0.0060 'International Tables Vol C Tables 4.2.6.8 and 6.1.1.4'
Br Br -0.2901 2.4595 'International Tables Vol C Tables 4.2.6.8 and 6.1.1.4'

loop_
_geom_angle_atom_site_label_1
_geom_angle_atom_site_label_2
_geom_angle_atom_site_label_3
_geom_angle
_geom_angle_site_symmetry_1
_geom_angle_site_symmetry_3
_geom_angle_publ_flag
C17 O1 C14 105.35(15) . . ?
C3 C2 C1 120.8(2) . . ?
C2 C3 C4 119.5(2) . . ?
C3 C4 C5 120.6(2) . . ?
C4 C5 C6 120.6(2) . . ?
C1 C6 C5 118.1(2) . . ?
C1 C6 C7 120.63(19) . . ?
C5 C6 C7 121.28(19) . . ?
C14 C7 C8 109.83(17) . . ?
C14 C7 C6 112.13(17) . . ?
C8 C7 C6 113.05(18) . . ?
C13 C8 C9 117.6(2) . . ?
C13 C8 C7 122.27(18) . . ?
C9 C8 C7 120.1(2) . . ?
C10 C9 C8 121.1(3) . . ?
C11 C10 C9 120.6(2) . . ?
C10 C11 C12 119.4(2) . . ?
C13 C12 C11 119.7(3) . . ?
C12 C13 C8 121.6(2) . . ?
C15 C14 O1 110.87(17) . . ?
C15 C14 C7 134.07(19) . . ?
O1 C14 C7 115.04(17) . . ?
C14 C15 C16 107.32(18) . . ?
C24 C25 C16 122.9(2) . . ?
C24 C25 C20 119.2(2) . . ?
C16 C25 C20 117.92(19) . . ?
C17 C16 C25 119.58(19) . . ?
C17 C16 C15 105.21(19) . . ?
C25 C16 C15 135.05(19) . . ?
C23 C24 C25 120.7(2) . . ?
C16 C17 O1 111.24(18) . . ?
C16 C17 C18 124.2(2) . . ?
O1 C17 C18 124.38(18) . . ?
C24 C23 C22 120.4(2) . . ?
C19 C18 C17 116.63(19) . . ?
C21 C22 C23 120.3(2) . . ?
C18 C19 C20 123.3(2) . . ?
C18 C19 Br1 116.97(16) . . ?
C20 C19 Br1 119.67(17) . . ?
C22 C21 C20 121.3(2) . . ?
C21 C20 C19 123.7(2) . . ?
C21 C20 C25 118.0(2) . . ?
C19 C20 C25 118.3(2) . . ?
C6 C1 C2 120.4(2) . . ?

loop_
_geom_bond_atom_site_label_1
_geom_bond_atom_site_label_2
_geom_bond_distance
_geom_bond_site_symmetry_2
_geom_bond_publ_flag
Br1 C19 1.904(2) . ?
O1 C17 1.376(2) . ?
O1 C14 1.392(2) . ?
C2 C3 1.360(4) . ?
C2 C1 1.391(3) . ?
C3 C4 1.369(3) . ?
C4 C5 1.384(3) . ?
C5 C6 1.392(3) . ?
C6 C1 1.384(3) . ?
C6 C7 1.527(3) . ?
C7 C14 1.495(3) . ?
C7 C8 1.519(3) . ?
C8 C13 1.382(3) . ?
C8 C9 1.387(3) . ?
C9 C10 1.379(4) . ?
C10 C11 1.368(4) . ?
C11 C12 1.386(4) . ?
C12 C13 1.380(3) . ?
C14 C15 1.344(3) . ?
C15 C16 1.439(3) . ?
C25 C24 1.409(3) . ?
C25 C16 1.419(3) . ?
C25 C20 1.433(3) . ?
C16 C17 1.374(3) . ?
C24 C23 1.370(3) . ?
C17 C18 1.396(3) . ?
C23 C22 1.398(3) . ?
C18 C19 1.357(3) . ?
C22 C21 1.369(3) . ?
C19 C20 1.432(3) . ?
C21 C20 1.411(3) . ?

loop_
_geom_torsion_atom_site_label_1
_geom_torsion_atom_site_label_2
_geom_torsion_atom_site_label_3
_geom_torsion_atom_site_label_4
_geom_torsion
_geom_torsion_site_symmetry_1
_geom_torsion_site_symmetry_2
_geom_torsion_site_symmetry_3
_geom_torsion_site_symmetry_4
_geom_torsion_publ_flag
C1 C2 C3 C4 -0.2(4) . . . . ?
C2 C3 C4 C5 0.1(4) . . . . ?
C3 C4 C5 C6 0.5(3) . . . . ?
C4 C5 C6 C1 -1.0(3) . . . . ?
C4 C5 C6 C7 -179.8(2) . . . . ?
C1 C6 C7 C14 145.9(2) . . . . ?
C5 C6 C7 C14 -35.3(3) . . . . ?
C1 C6 C7 C8 -89.2(2) . . . . ?
C5 C6 C7 C8 89.5(2) . . . . ?
C14 C7 C8 C13 83.0(3) . . . . ?
C6 C7 C8 C13 -43.0(3) . . . . ?
C14 C7 C8 C9 -95.0(2) . . . . ?
C6 C7 C8 C9 139.0(2) . . . . ?
C13 C8 C9 C10 0.7(3) . . . . ?
C7 C8 C9 C10 178.8(2) . . . . ?
C8 C9 C10 C11 0.4(4) . . . . ?
C9 C10 C11 C12 -1.2(4) . . . . ?
C10 C11 C12 C13 0.8(4) . . . . ?
C11 C12 C13 C8 0.3(4) . . . . ?
C9 C8 C13 C12 -1.1(4) . . . . ?
C7 C8 C13 C12 -179.1(2) . . . . ?
C17 O1 C14 C15 -0.9(2) . . . . ?
C17 O1 C14 C7 177.70(17) . . . . ?
C8 C7 C14 C15 0.4(3) . . . . ?
C6 C7 C14 C15 127.0(3) . . . . ?
C8 C7 C14 O1 -177.79(16) . . . . ?
C6 C7 C14 O1 -51.2(2) . . . . ?
O1 C14 C15 C16 0.6(2) . . . . ?
C7 C14 C15 C16 -177.6(2) . . . . ?
C24 C25 C16 C17 179.6(2) . . . . ?
C20 C25 C16 C17 1.9(3) . . . . ?
C24 C25 C16 C15 4.8(4) . . . . ?
C20 C25 C16 C15 -172.9(2) . . . . ?
C14 C15 C16 C17 -0.1(2) . . . . ?
C14 C15 C16 C25 175.2(2) . . . . ?
C16 C25 C24 C23 -176.8(2) . . . . ?
C20 C25 C24 C23 0.9(3) . . . . ?
C25 C16 C17 O1 -176.68(17) . . . . ?
C15 C16 C17 O1 -0.5(2) . . . . ?
C25 C16 C17 C18 -1.4(3) . . . . ?
C15 C16 C17 C18 174.82(18) . . . . ?
C14 O1 C17 C16 0.9(2) . . . . ?
C14 O1 C17 C18 -174.45(18) . . . . ?
C25 C24 C23 C22 -0.3(4) . . . . ?
C16 C17 C18 C19 0.2(3) . . . . ?
O1 C17 C18 C19 174.95(19) . . . . ?
C24 C23 C22 C21 -0.2(4) . . . . ?
C17 C18 C19 C20 0.2(3) . . . . ?
C17 C18 C19 Br1 -177.92(14) . . . . ?
C23 C22 C21 C20 0.1(4) . . . . ?
C22 C21 C20 C19 178.6(2) . . . . ?
C22 C21 C20 C25 0.5(3) . . . . ?
C18 C19 C20 C21 -177.8(2) . . . . ?
Br1 C19 C20 C21 0.4(3) . . . . ?
C18 C19 C20 C25 0.4(3) . . . . ?
Br1 C19 C20 C25 178.51(15) . . . . ?
C24 C25 C20 C21 -0.9(3) . . . . ?
C16 C25 C20 C21 176.8(2) . . . . ?
C24 C25 C20 C19 -179.2(2) . . . . ?
C16 C25 C20 C19 -1.5(3) . . . . ?
C5 C6 C1 C2 0.9(3) . . . . ?
C7 C6 C1 C2 179.6(2) . . . . ?
C3 C2 C1 C6 -0.3(4) . . . . ?
